data_7120104
loop_
_publ_author_name
'Chabert, Valentin'
'Hologne, Maggy'
'Seneque, Olivier'
'Crochet, Aurelien'
'Walker, Olivier'
'Fromm, Katharina'

_publ_section_title
;
 Model Peptide Studies of Ag+ Binding Sites from the Silver Resistance
 Protein SilE
;
_journal_name_full 'Chem. Commun.'
_journal_paper_doi 10.1039/C7CC02630G
_journal_year 2017
_chemical_absolute_configuration syn
_chemical_formula_moiety 'C20 H44 Ag2 N4 O8 S4, 2(N O3), 2(H2 O)'
_chemical_formula_sum 'C20 H48 Ag2 N6 O16 S4'
_chemical_formula_weight 972.62
_chemical_name_systematic 'poly(disilver-dimethionine-dinitrate) dihydrate'
_chemical_properties_physical ', Light-sensitive'
_space_group_crystal_system monoclinic
_space_group_IT_number 4
_space_group_name_Hall 'P 2yb'
_space_group_name_H-M_alt 'P 1 21 1'
_symmetry_space_group_name_Hall 'P 2yb'
_symmetry_space_group_name_H-M 'P 1 21 1'
_atom_sites_solution_hydrogens mixed
_audit_creation_method SHELXL-2014/7
_audit_update_record
;
2017-05-03 deposited with the CCDC.
2017-05-11 downloaded from the CCDC.
;
_cell_angle_alpha 90
_cell_angle_beta 99.007(5)
_cell_angle_gamma 90
_cell_formula_units_Z 2
_cell_length_a 5.0810(3)
_cell_length_b 24.7309(12)
_cell_length_c 14.5097(10)
_cell_measurement_reflns_used 16289
_cell_measurement_temperature 200(2)
_cell_measurement_theta_max 25.58
_cell_measurement_theta_min 1.64
_cell_volume 1800.77(19)
_computing_cell_refinement 'X-Area (Stoe & Cie, 2009)'
_computing_data_collection 'X-Area (Stoe & Cie, 2009)'
_computing_data_reduction 'X-RED32(Stoe & Cie, 2009)'
_computing_structure_refinement 'SHELXL-2014/7 (Sheldrick, 2014)'
_computing_structure_solution 'SHELXL-2014/7 (Sheldrick, 2014)'
_diffrn_ambient_temperature 200(2)
_diffrn_detector_area_resol_mean 6.67
_diffrn_measured_fraction_theta_full 0.992
_diffrn_measured_fraction_theta_max 0.992
_diffrn_measurement_device_type 'STOE IPDS 2'
_diffrn_measurement_method 'rotation method'
_diffrn_radiation_monochromator graphite
_diffrn_radiation_probe x-ray
_diffrn_radiation_type MoK\a
_diffrn_radiation_wavelength 0.71073
_diffrn_reflns_av_unetI/netI 0.0814
_diffrn_reflns_Laue_measured_fraction_full 0.992
_diffrn_reflns_Laue_measured_fraction_max 0.992
_diffrn_reflns_limit_h_max 6
_diffrn_reflns_limit_h_min -6
_diffrn_reflns_limit_k_max 29
_diffrn_reflns_limit_k_min -29
_diffrn_reflns_limit_l_max 17
_diffrn_reflns_limit_l_min 0
_diffrn_reflns_number 6406
_diffrn_reflns_point_group_measured_fraction_full 0.989
_diffrn_reflns_point_group_measured_fraction_max 0.989
_diffrn_reflns_theta_full 25.189
_diffrn_reflns_theta_max 25.189
_diffrn_reflns_theta_min 1.421
_diffrn_source 'fine-focus sealed tube'
_diffrn_source_type 'Stoe IPDS2'
_exptl_absorpt_coefficient_mu 1.393
_exptl_absorpt_correction_T_max 0.9681
_exptl_absorpt_correction_T_min 0.7492
_exptl_absorpt_correction_type integration
_exptl_absorpt_process_details
;
Stoe & Cie (2002). X-SHAPE. Stoe & Cie, Darmstadt, Germany
;
_exptl_crystal_colour colourless
_exptl_crystal_density_diffrn 1.794
_exptl_crystal_description needle
_exptl_crystal_F_000 992
_exptl_crystal_recrystallization_method 'Re-crystallisation from solvent: deuterium oxide'
_exptl_crystal_size_max 0.480
_exptl_crystal_size_mid 0.180
_exptl_crystal_size_min 0.030
_refine_diff_density_max 1.651
_refine_diff_density_min -1.109
_refine_diff_density_rms 0.192
_refine_ls_abs_structure_details
;
 Flack x determined using 1627 quotients [(I+)-(I-)]/[(I+)+(I-)]
 (Parsons, Flack and Wagner, Acta Cryst. B69 (2013) 249-259).
;
_refine_ls_abs_structure_Flack 0.02(3)
_refine_ls_extinction_method none
_refine_ls_goodness_of_fit_ref 1.019
_refine_ls_hydrogen_treatment constr
_refine_ls_matrix_type full
_refine_ls_number_parameters 423
_refine_ls_number_reflns 6406
_refine_ls_number_restraints 59
_refine_ls_restrained_S_all 1.016
_refine_ls_R_factor_all 0.1164
_refine_ls_R_factor_gt 0.0864
_refine_ls_shift/su_max 0.000
_refine_ls_shift/su_mean 0.000
_refine_ls_structure_factor_coef Fsqd
_refine_ls_weighting_details 'w=1/[\s^2^(Fo^2^)+(0.1193P)^2^+20.4046P] where P=(Fo^2^+2Fc^2^)/3'
_refine_ls_weighting_scheme calc
_refine_ls_wR_factor_gt 0.2272
_refine_ls_wR_factor_ref 0.2525
_reflns_Friedel_coverage 0.944
_reflns_Friedel_fraction_full 0.986
_reflns_Friedel_fraction_max 0.986
_reflns_number_gt 4756
_reflns_number_total 6406
_reflns_threshold_expression 'I > 2\s(I)'
_cod_data_source_file c7cc02630g2.cif
_cod_data_source_block AgMethionine
_cod_database_code 7120104
_shelx_shelxl_version_number 2014/7
_shelx_space_group_comment
;
The symmetry employed for this shelxl refinement is uniquely defined
by the following loop, which should always be used as a source of
symmetry information in preference to the above space-group names.
They are only intended as comments.
;
_shelx_estimated_absorpt_t_min 0.554
_shelx_estimated_absorpt_t_max 0.959

loop_
_space_group_symop_operation_xyz
'x, y, z'
'-x, y+1/2, -z'

loop_
_atom_site_label
_atom_site_type_symbol
_atom_site_fract_x
_atom_site_fract_y
_atom_site_fract_z
_atom_site_U_iso_or_equiv
_atom_site_adp_type
_atom_site_occupancy
_atom_site_site_symmetry_order
_atom_site_calc_flag
_atom_site_refinement_flags_posn
_atom_site_refinement_flags_adp
C1 C 0.849(4) 0.5296(10) 0.9057(17) 0.045(5) Uani 1 1 d . .
C2 C 0.753(4) 0.4751(9) 0.9437(16) 0.041(5) Uani 1 1 d . .
H2 H 0.8994 0.4606 0.9914 0.049 Uiso 1 1 calc R U
C3 C 0.691(4) 0.4327(9) 0.8637(16) 0.042(2) Uani 1 1 d . .
H3A H 0.5877 0.4026 0.8852 0.050 Uiso 1 1 calc R U
H3B H 0.5798 0.4498 0.8095 0.050 Uiso 1 1 calc R U
C4 C 0.929(5) 0.4111(13) 0.8343(19) 0.061(7) Uani 1 1 d . .
H4A H 1.0553 0.4005 0.8905 0.073 Uiso 1 1 calc R U
H4B H 1.0146 0.4401 0.8024 0.073 Uiso 1 1 calc R U
C5 C 0.716(9) 0.3037(15) 0.824(3) 0.094(12) Uani 1 1 d . .
H5A H 0.8250 0.2997 0.8860 0.141 Uiso 1 1 calc R U
H5B H 0.6999 0.2686 0.7926 0.141 Uiso 1 1 calc R U
H5C H 0.5382 0.3167 0.8318 0.141 Uiso 1 1 calc R U
C6 C 0.123(4) 0.4726(10) 0.5944(16) 0.041(5) Uani 1 1 d . .
C7 C 0.012(4) 0.5301(9) 0.5672(16) 0.039(5) Uani 1 1 d . U
H7 H 0.1207 0.5457 0.5218 0.047 Uiso 1 1 calc R U
C8 C 0.010(4) 0.5700(10) 0.6440(16) 0.042(2) Uani 1 1 d . U
H8A H -0.0942 0.5551 0.6905 0.050 Uiso 1 1 calc R U
H8B H -0.0793 0.6036 0.6183 0.050 Uiso 1 1 calc R U
C9 C 0.298(4) 0.5837(9) 0.6933(16) 0.040(5) Uani 1 1 d . U
H9A H 0.4151 0.5880 0.6452 0.048 Uiso 1 1 calc R U
H9B H 0.3669 0.5530 0.7338 0.048 Uiso 1 1 calc R U
C10 C 0.240(10) 0.6935(13) 0.674(3) 0.091(12) Uani 1 1 d . .
H10A H 0.4042 0.7119 0.6639 0.136 Uiso 1 1 calc R U
H10B H 0.1154 0.7201 0.6927 0.136 Uiso 1 1 calc R U
H10C H 0.1591 0.6756 0.6164 0.136 Uiso 1 1 calc R U
C11 C 1.016(4) 0.5416(9) 1.1585(15) 0.036(5) Uani 1 1 d . .
C12 C 1.138(4) 0.5975(8) 1.1963(15) 0.032(4) Uani 1 1 d . U
H12 H 1.0240 0.6122 1.2409 0.038 Uiso 1 1 calc R U
C13 C 1.154(4) 0.6408(11) 1.1207(16) 0.042(2) Uani 1 1 d . U
H13A H 1.2693 0.6709 1.1481 0.050 Uiso 1 1 calc R U
H13B H 1.2368 0.6248 1.0697 0.050 Uiso 1 1 calc R U
C14 C 0.893(4) 0.6620(10) 1.0827(16) 0.044(5) Uani 1 1 d . U
H14A H 0.8183 0.6822 1.1315 0.053 Uiso 1 1 calc R U
H14B H 0.7703 0.6318 1.0614 0.053 Uiso 1 1 calc R U
C15 C 0.589(5) 0.7323(12) 0.9575(19) 0.055(7) Uani 1 1 d . .
H15A H 0.4654 0.7022 0.9404 0.083 Uiso 1 1 calc R U
H15B H 0.5769 0.7578 0.9053 0.083 Uiso 1 1 calc R U
H15C H 0.5411 0.7509 1.0123 0.083 Uiso 1 1 calc R U
C16 C 0.118(4) 0.4694(10) 0.3488(15) 0.041(5) Uani 1 1 d . .
C17 C 0.217(4) 0.4176(9) 0.3080(18) 0.043(5) Uani 1 1 d . .
H17 H 0.0642 0.4004 0.2663 0.052 Uiso 1 1 calc R U
C18 C 0.323(4) 0.3773(10) 0.3870(16) 0.042(2) Uani 1 1 d . .
H18A H 0.4207 0.3478 0.3610 0.050 Uiso 1 1 calc R U
H18B H 0.4505 0.3963 0.4350 0.050 Uiso 1 1 calc R U
C19 C 0.103(4) 0.3539(9) 0.4315(15) 0.039(5) Uani 1 1 d . .
H19A H -0.0041 0.3296 0.3860 0.047 Uiso 1 1 calc R U
H19B H -0.0140 0.3836 0.4459 0.047 Uiso 1 1 calc R U
C20 C 0.434(6) 0.2667(11) 0.503(2) 0.060(7) Uani 1 1 d . .
H20A H 0.3584 0.2513 0.4425 0.090 Uiso 1 1 calc R U
H20B H 0.4599 0.2380 0.5502 0.090 Uiso 1 1 calc R U
H20C H 0.6064 0.2835 0.4985 0.090 Uiso 1 1 calc R U
Ag1 Ag 0.4999(4) 0.38136(7) 0.63749(14) 0.0565(6) Uani 1 1 d . .
Ag2 Ag 0.9372(5) 0.63887(8) 0.85407(16) 0.0690(7) Uani 1 1 d . .
N1 N 0.516(3) 0.4852(8) 0.9902(13) 0.039(4) Uani 1 1 d . .
H1A H 0.5486 0.5142 1.0290 0.059 Uiso 1 1 calc R U
H1B H 0.4841 0.4556 1.0239 0.059 Uiso 1 1 calc R U
H1C H 0.3719 0.4921 0.9463 0.059 Uiso 1 1 calc R U
N2 N -0.264(3) 0.5237(8) 0.5183(12) 0.037(4) Uani 1 1 d . .
H2A H -0.3602 0.5044 0.5548 0.056 Uiso 1 1 calc R U
H2B H -0.2626 0.5059 0.4635 0.056 Uiso 1 1 calc R U
H2C H -0.3394 0.5569 0.5067 0.056 Uiso 1 1 calc R U
N3 N 1.409(3) 0.5877(7) 1.2493(15) 0.046(5) Uani 1 1 d . .
H3C H 1.5023 0.5660 1.2152 0.068 Uiso 1 1 calc R U
H3D H 1.3958 0.5714 1.3045 0.068 Uiso 1 1 calc R U
H3E H 1.4963 0.6198 1.2604 0.068 Uiso 1 1 calc R U
N4 N 0.435(3) 0.4294(8) 0.2518(13) 0.042(4) Uani 1 1 d . .
H4C H 0.3651 0.4470 0.1985 0.063 Uiso 1 1 calc R U
H4D H 0.5102 0.3978 0.2372 0.063 Uiso 1 1 calc R U
H4E H 0.5607 0.4506 0.2859 0.063 Uiso 1 1 calc R U
N5 N -0.062(4) 0.6869(9) 0.3500(15) 0.049(4) Uani 1 1 d . U
N6 N -0.121(4) 0.3207(9) 0.1702(17) 0.051(5) Uani 1 1 d . .
O1 O 0.699(3) 0.5682(7) 0.9090(14) 0.054(4) Uani 1 1 d . .
O2 O 1.068(3) 0.5274(7) 0.8790(13) 0.051(4) Uani 1 1 d . .
O3 O -0.035(3) 0.4374(7) 0.6004(14) 0.054(4) Uani 1 1 d . .
O4 O 0.375(3) 0.4721(6) 0.6172(12) 0.044(4) Uani 1 1 d . .
O5 O 1.167(3) 0.5100(6) 1.1351(11) 0.040(4) Uani 1 1 d . .
O6 O 0.767(3) 0.5424(7) 1.1471(11) 0.048(4) Uani 1 1 d . .
O7 O 0.290(3) 0.5072(7) 0.3675(12) 0.047(4) Uani 1 1 d . .
O8 O -0.116(3) 0.4707(7) 0.3597(11) 0.045(4) Uani 1 1 d . .
O9 O -0.021(4) 0.6643(9) 0.4299(17) 0.077(6) Uani 1 1 d . U
O10 O 0.135(4) 0.7035(9) 0.3219(15) 0.068(5) Uani 1 1 d . U
O11 O -0.283(4) 0.6852(9) 0.3062(19) 0.078(6) Uani 1 1 d . U
O12 O -0.130(4) 0.3439(10) 0.0932(17) 0.076(6) Uani 1 1 d . .
O13 O -0.307(3) 0.3257(7) 0.2142(13) 0.050(4) Uani 1 1 d . .
O14 O 0.072(4) 0.2893(9) 0.1997(15) 0.073(6) Uani 1 1 d . .
O15 O -0.493(3) 0.6257(7) 0.4826(15) 0.067(5) Uani 1 1 d D .
H15D H -0.6324 0.6449 0.4601 0.100 Uiso 1 1 d D U
H15E H -0.3597 0.6442 0.4677 0.100 Uiso 1 1 d D U
O16 O 0.347(3) 0.3814(7) 0.0433(12) 0.054(4) Uani 1 1 d D .
H16A H 0.2309 0.3608 0.0643 0.082 Uiso 1 1 d D U
H16B H 0.4969 0.3642 0.0576 0.082 Uiso 1 1 d D U
S1 S 0.8725(13) 0.3521(3) 0.7554(5) 0.0553(16) Uani 1 1 d . .
S2 S 0.3167(12) 0.6448(3) 0.7634(4) 0.0497(14) Uani 1 1 d . .
S3 S 0.9237(10) 0.7068(2) 0.9844(4) 0.0415(12) Uani 1 1 d . .
S4 S 0.2123(11) 0.3166(3) 0.5363(4) 0.0465(13) Uani 1 1 d . .

loop_
_atom_site_aniso_label
_atom_site_aniso_U_11
_atom_site_aniso_U_22
_atom_site_aniso_U_33
_atom_site_aniso_U_23
_atom_site_aniso_U_13
_atom_site_aniso_U_12
C1 0.037(12) 0.039(13) 0.056(14) 0.005(11) -0.002(10) -0.009(10)
C2 0.041(11) 0.031(11) 0.049(13) -0.005(10) 0.001(10) -0.010(9)
C3 0.039(5) 0.038(5) 0.050(6) 0.013(5) 0.010(4) -0.001(4)
C4 0.039(13) 0.09(2) 0.054(15) 0.009(14) -0.005(11) -0.006(12)
C5 0.14(3) 0.07(2) 0.07(2) 0.012(18) 0.01(2) 0.03(2)
C6 0.022(10) 0.051(14) 0.052(13) -0.016(11) 0.010(9) 0.009(9)
C7 0.026(9) 0.047(12) 0.047(11) -0.005(9) 0.013(8) -0.011(8)
C8 0.039(5) 0.038(5) 0.050(6) 0.013(5) 0.010(4) -0.001(4)
C9 0.040(10) 0.037(11) 0.041(11) -0.007(9) 0.001(9) 0.010(9)
C10 0.15(4) 0.052(19) 0.07(2) 0.014(16) 0.03(2) 0.02(2)
C11 0.032(11) 0.041(12) 0.038(11) -0.002(9) 0.010(9) -0.009(9)
C12 0.038(10) 0.021(9) 0.041(10) 0.000(7) 0.018(8) 0.001(8)
C13 0.039(5) 0.038(5) 0.050(6) 0.013(5) 0.010(4) -0.001(4)
C14 0.039(10) 0.049(13) 0.047(12) 0.006(9) 0.015(9) -0.001(9)
C15 0.048(13) 0.068(17) 0.054(15) 0.005(13) 0.021(11) 0.019(12)
C16 0.030(11) 0.057(15) 0.036(11) -0.014(10) 0.006(8) -0.006(10)
C17 0.029(10) 0.033(12) 0.068(15) 0.006(11) 0.003(10) -0.007(9)
C18 0.039(5) 0.038(5) 0.050(6) 0.013(5) 0.010(4) -0.001(4)
C19 0.040(11) 0.037(11) 0.037(11) 0.002(9) -0.003(9) 0.003(9)
C20 0.076(18) 0.051(16) 0.052(15) -0.016(12) 0.010(13) 0.010(13)
Ag1 0.0643(11) 0.0443(11) 0.0577(11) -0.0030(10) -0.0007(9) 0.0091(10)
Ag2 0.1102(18) 0.0385(11) 0.0691(14) -0.0026(10) 0.0481(13) -0.0090(12)
N1 0.034(9) 0.047(11) 0.036(9) -0.003(8) 0.003(7) 0.004(8)
N2 0.033(9) 0.037(10) 0.040(10) -0.003(8) 0.000(7) -0.003(7)
N3 0.036(9) 0.027(9) 0.075(14) -0.016(9) 0.015(9) -0.002(7)
N4 0.032(9) 0.048(11) 0.046(11) -0.012(9) 0.006(8) 0.009(8)
N5 0.037(8) 0.053(12) 0.060(11) -0.014(9) 0.010(8) -0.001(8)
N6 0.027(9) 0.052(13) 0.074(15) -0.013(11) 0.006(9) 0.002(9)
O1 0.045(9) 0.038(9) 0.084(13) 0.002(9) 0.023(9) -0.002(8)
O2 0.039(9) 0.047(10) 0.069(11) -0.001(9) 0.020(8) -0.007(7)
O3 0.031(8) 0.044(10) 0.089(13) -0.002(9) 0.019(8) -0.003(7)
O4 0.042(8) 0.025(8) 0.067(11) 0.004(7) 0.011(7) 0.009(6)
O5 0.037(7) 0.034(8) 0.049(9) -0.016(7) 0.004(7) 0.004(7)
O6 0.035(8) 0.062(11) 0.051(9) -0.017(8) 0.023(7) -0.012(7)
O7 0.044(9) 0.049(10) 0.051(10) -0.003(8) 0.014(7) -0.005(7)
O8 0.025(7) 0.055(10) 0.057(10) -0.006(8) 0.007(6) 0.002(6)
O9 0.076(12) 0.060(12) 0.100(14) 0.027(11) 0.033(10) 0.016(10)
O10 0.054(9) 0.074(13) 0.076(12) 0.002(10) 0.013(9) -0.025(9)
O11 0.031(7) 0.077(14) 0.128(17) -0.013(13) 0.017(8) -0.001(9)
O12 0.068(12) 0.077(14) 0.082(15) 0.026(12) 0.012(10) 0.002(10)
O13 0.047(9) 0.044(10) 0.061(10) -0.004(8) 0.015(8) 0.009(7)
O14 0.070(13) 0.085(15) 0.070(13) 0.000(11) 0.028(10) 0.024(11)
O15 0.057(10) 0.052(12) 0.095(15) 0.012(10) 0.022(10) 0.009(8)
O16 0.052(8) 0.038(9) 0.073(11) 0.019(9) 0.005(8) -0.005(8)
S1 0.056(4) 0.060(4) 0.050(4) -0.002(3) 0.008(3) 0.022(3)
S2 0.056(3) 0.044(3) 0.050(3) -0.003(3) 0.010(3) -0.009(3)
S3 0.033(3) 0.037(3) 0.056(3) 0.000(3) 0.010(2) -0.001(2)
S4 0.041(3) 0.044(3) 0.055(3) -0.002(3) 0.009(2) -0.003(2)

loop_
_atom_type_symbol
_atom_type_description
_atom_type_scat_dispersion_real
_atom_type_scat_dispersion_imag
_atom_type_scat_source
C C 0.0033 0.0016 'International Tables Vol C Tables 4.2.6.8 and 6.1.1.4'
H H 0.0000 0.0000 'International Tables Vol C Tables 4.2.6.8 and 6.1.1.4'
Ag Ag -0.8971 1.1015 'International Tables Vol C Tables 4.2.6.8 and 6.1.1.4'
N N 0.0061 0.0033 'International Tables Vol C Tables 4.2.6.8 and 6.1.1.4'
O O 0.0106 0.0060 'International Tables Vol C Tables 4.2.6.8 and 6.1.1.4'
S S 0.1246 0.1234 'International Tables Vol C Tables 4.2.6.8 and 6.1.1.4'

loop_
_geom_angle_atom_site_label_1
_geom_angle_atom_site_label_2
_geom_angle_atom_site_label_3
_geom_angle
_geom_angle_site_symmetry_1
_geom_angle_site_symmetry_3
O1 C1 O2 130(2) . .
O1 C1 C2 115(2) . .
O2 C1 C2 115(2) . .
N1 C2 C3 111.7(17) . .
N1 C2 C1 109.4(19) . .
C3 C2 C1 110.8(19) . .
N1 C2 H2 108.3 . .
C3 C2 H2 108.3 . .
C1 C2 H2 108.3 . .
C4 C3 C2 113(2) . .
C4 C3 H3A 109.0 . .
C2 C3 H3A 109.0 . .
C4 C3 H3B 109.0 . .
C2 C3 H3B 109.0 . .
H3A C3 H3B 107.8 . .
C3 C4 S1 114.7(18) . .
C3 C4 H4A 108.6 . .
S1 C4 H4A 108.6 . .
C3 C4 H4B 108.6 . .
S1 C4 H4B 108.6 . .
H4A C4 H4B 107.6 . .
S1 C5 H5A 109.5 . .
S1 C5 H5B 109.5 . .
H5A C5 H5B 109.5 . .
S1 C5 H5C 109.5 . .
H5A C5 H5C 109.5 . .
H5B C5 H5C 109.5 . .
O3 C6 O4 129(2) . .
O3 C6 C7 117.7(17) . .
O4 C6 C7 113(2) . .
N2 C7 C8 108.1(17) . .
N2 C7 C6 107.6(17) . .
C8 C7 C6 117.4(19) . .
N2 C7 H7 107.8 . .
C8 C7 H7 107.8 . .
C6 C7 H7 107.8 . .
C7 C8 C9 111.6(18) . .
C7 C8 H8A 109.3 . .
C9 C8 H8A 109.3 . .
C7 C8 H8B 109.3 . .
C9 C8 H8B 109.3 . .
H8A C8 H8B 108.0 . .
C8 C9 S2 113.5(16) . .
C8 C9 H9A 108.9 . .
S2 C9 H9A 108.9 . .
C8 C9 H9B 108.9 . .
S2 C9 H9B 108.9 . .
H9A C9 H9B 107.7 . .
S2 C10 H10A 109.5 . .
S2 C10 H10B 109.5 . .
H10A C10 H10B 109.5 . .
S2 C10 H10C 109.5 . .
H10A C10 H10C 109.5 . .
H10B C10 H10C 109.5 . .
O5 C11 O6 131(2) . .
O5 C11 C12 116.2(17) . .
O6 C11 C12 111.5(19) . .
N3 C12 C13 109.2(16) . .
N3 C12 C11 108.5(16) . .
C13 C12 C11 115.0(18) . .
N3 C12 H12 108.0 . .
C13 C12 H12 108.0 . .
C11 C12 H12 108.0 . .
C14 C13 C12 111.7(17) . .
C14 C13 H13A 109.3 . .
C12 C13 H13A 109.3 . .
C14 C13 H13B 109.3 . .
C12 C13 H13B 109.3 . .
H13A C13 H13B 107.9 . .
C13 C14 S3 109.1(15) . .
C13 C14 H14A 109.9 . .
S3 C14 H14A 109.9 . .
C13 C14 H14B 109.9 . .
S3 C14 H14B 109.9 . .
H14A C14 H14B 108.3 . .
S3 C15 H15A 109.5 . .
S3 C15 H15B 109.5 . .
H15A C15 H15B 109.5 . .
S3 C15 H15C 109.5 . .
H15A C15 H15C 109.5 . .
H15B C15 H15C 109.5 . .
O8 C16 O7 127(2) . .
O8 C16 C17 117.1(19) . .
O7 C16 C17 116.2(18) . .
N4 C17 C16 111.1(17) . .
N4 C17 C18 108.9(17) . .
C16 C17 C18 110(2) . .
N4 C17 H17 108.8 . .
C16 C17 H17 108.8 . .
C18 C17 H17 108.8 . .
C19 C18 C17 111.7(17) . .
C19 C18 H18A 109.3 . .
C17 C18 H18A 109.3 . .
C19 C18 H18B 109.3 . .
C17 C18 H18B 109.3 . .
H18A C18 H18B 107.9 . .
C18 C19 S4 114.5(15) . .
C18 C19 H19A 108.6 . .
S4 C19 H19A 108.6 . .
C18 C19 H19B 108.6 . .
S4 C19 H19B 108.6 . .
H19A C19 H19B 107.6 . .
S4 C20 H20A 109.5 . .
S4 C20 H20B 109.5 . .
H20A C20 H20B 109.5 . .
S4 C20 H20C 109.5 . .
H20A C20 H20C 109.5 . .
H20B C20 H20C 109.5 . .
O4 Ag1 S1 122.4(4) . .
O4 Ag1 S4 114.9(4) . .
S1 Ag1 S4 122.6(2) . .
O1 Ag2 S2 134.9(5) . 1_655
O1 Ag2 S3 99.5(5) . .
S2 Ag2 S3 117.8(2) 1_655 .
C2 N1 H1A 109.5 . .
C2 N1 H1B 109.5 . .
H1A N1 H1B 109.5 . .
C2 N1 H1C 109.5 . .
H1A N1 H1C 109.5 . .
H1B N1 H1C 109.5 . .
C7 N2 H2A 109.5 . .
C7 N2 H2B 109.5 . .
H2A N2 H2B 109.5 . .
C7 N2 H2C 109.5 . .
H2A N2 H2C 109.5 . .
H2B N2 H2C 109.5 . .
C12 N3 H3C 109.5 . .
C12 N3 H3D 109.5 . .
H3C N3 H3D 109.5 . .
C12 N3 H3E 109.5 . .
H3C N3 H3E 109.5 . .
H3D N3 H3E 109.5 . .
C17 N4 H4C 109.5 . .
C17 N4 H4D 109.5 . .
H4C N4 H4D 109.5 . .
C17 N4 H4E 109.5 . .
H4C N4 H4E 109.5 . .
H4D N4 H4E 109.5 . .
O11 N5 O10 126(3) . .
O11 N5 O9 118(2) . .
O10 N5 O9 116(2) . .
O13 N6 O12 120(2) . .
O13 N6 O14 120(2) . .
O12 N6 O14 120(2) . .
C1 O1 Ag2 102.2(14) . .
C6 O4 Ag1 106.6(15) . .
H15D O15 H15E 104.0 . .
H16A O16 H16B 104.0 . .
C5 S1 C4 102.5(16) . .
C5 S1 Ag1 102.8(14) . .
C4 S1 Ag1 103.1(9) . .
C10 S2 C9 99.8(14) . .
C10 S2 Ag2 109.1(15) . 1_455
C9 S2 Ag2 105.6(8) . 1_455
C15 S3 C14 100.8(11) . .
C15 S3 Ag2 101.9(10) . .
C14 S3 Ag2 101.3(8) . .
C20 S4 C19 104.5(13) . .
C20 S4 Ag1 105.4(10) . .
C19 S4 Ag1 104.2(8) . .

loop_
_geom_bond_atom_site_label_1
_geom_bond_atom_site_label_2
_geom_bond_distance
_geom_bond_site_symmetry_2
C1 O1 1.23(3) .
C1 O2 1.24(3) .
C1 C2 1.56(3) .
C2 N1 1.49(3) .
C2 C3 1.56(3) .
C2 H2 1.0000 .
C3 C4 1.44(4) .
C3 H3A 0.9900 .
C3 H3B 0.9900 .
C4 S1 1.85(3) .
C4 H4A 0.9900 .
C4 H4B 0.9900 .
C5 S1 1.82(4) .
C5 H5A 0.9800 .
C5 H5B 0.9800 .
C5 H5C 0.9800 .
C6 O3 1.20(3) .
C6 O4 1.27(3) .
C6 C7 1.56(3) .
C7 N2 1.48(3) .
C7 C8 1.49(3) .
C7 H7 1.0000 .
C8 C9 1.56(3) .
C8 H8A 0.9900 .
C8 H8B 0.9900 .
C9 S2 1.82(2) .
C9 H9A 0.9900 .
C9 H9B 0.9900 .
C10 S2 1.77(3) .
C10 H10A 0.9800 .
C10 H10B 0.9800 .
C10 H10C 0.9800 .
C11 O5 1.18(3) .
C11 O6 1.25(3) .
C11 C12 1.58(3) .
C12 N3 1.49(3) .
C12 C13 1.54(3) .
C12 H12 1.0000 .
C13 C14 1.45(3) .
C13 H13A 0.9900 .
C13 H13B 0.9900 .
C14 S3 1.83(2) .
C14 H14A 0.9900 .
C14 H14B 0.9900 .
C15 S3 1.80(2) .
C15 H15A 0.9800 .
C15 H15B 0.9800 .
C15 H15C 0.9800 .
C16 O8 1.23(3) .
C16 O7 1.28(3) .
C16 C17 1.53(3) .
C17 N4 1.50(3) .
C17 C18 1.55(3) .
C17 H17 1.0000 .
C18 C19 1.49(3) .
C18 H18A 0.9900 .
C18 H18B 0.9900 .
C19 S4 1.79(2) .
C19 H19A 0.9900 .
C19 H19B 0.9900 .
C20 S4 1.79(3) .
C20 H20A 0.9800 .
C20 H20B 0.9800 .
C20 H20C 0.9800 .
Ag1 O4 2.339(14) .
Ag1 S1 2.454(7) .
Ag1 S4 2.487(6) .
Ag2 O1 2.336(16) .
Ag2 S2 2.503(6) 1_655
Ag2 S3 2.538(6) .
N1 H1A 0.9100 .
N1 H1B 0.9100 .
N1 H1C 0.9100 .
N2 H2A 0.9100 .
N2 H2B 0.9100 .
N2 H2C 0.9100 .
N3 H3C 0.9100 .
N3 H3D 0.9100 .
N3 H3E 0.9100 .
N4 H4C 0.9100 .
N4 H4D 0.9100 .
N4 H4E 0.9100 .
N5 O11 1.20(3) .
N5 O10 1.21(3) .
N5 O9 1.27(3) .
N6 O13 1.23(3) .
N6 O12 1.25(3) .
N6 O14 1.27(3) .
O15 H15D 0.87 .
O15 H15E 0.87 .
O16 H16A 0.87 .
O16 H16B 0.87 .
S2 Ag2 2.503(6) 1_455

loop_
_geom_hbond_atom_site_label_D
_geom_hbond_atom_site_label_H
_geom_hbond_atom_site_label_A
_geom_hbond_distance_DH
_geom_hbond_distance_HA
_geom_hbond_distance_DA
_geom_hbond_angle_DHA
_geom_hbond_site_symmetry_A
N1 H1A O6 0.91 2.01 2.81(2) 145.1 .
N1 H1B O16 0.91 2.00 2.85(3) 155.8 1_556
N1 H1C O2 0.91 1.90 2.78(2) 161.0 1_455
N2 H2A O4 0.91 1.91 2.81(2) 167.7 1_455
N2 H2B O7 0.91 2.47 2.92(2) 110.7 1_455
N2 H2B O8 0.91 1.98 2.85(2) 158.7 .
N2 H2C O15 0.91 1.88 2.79(3) 179.5 .
N3 H3C O6 0.91 1.88 2.76(2) 160.4 1_655
N3 H3D O7 0.91 1.95 2.76(3) 147.1 1_656
N3 H3E O11 0.91 2.02 2.92(3) 170.1 1_756
N4 H4C O5 0.91 2.00 2.82(3) 149.9 1_454
N4 H4D O13 0.91 2.06 2.97(2) 175.8 1_655
N4 H4E O8 0.91 1.88 2.75(2) 159.7 1_655
O15 H15D O9 0.87 2.01 2.84(3) 157.4 1_455
O15 H15D O10 0.87 2.60 3.37(3) 146.6 1_455
O15 H15E O9 0.87 1.95 2.79(3) 163.0 .
O16 H16A O12 0.87 1.99 2.79(3) 154 .
O16 H16B N6 0.87 2.57 3.38(2) 155 1_655
O16 H16B O12 0.87 1.95 2.80(3) 165.5 1_655
O16 H16B O13 0.87 2.521 3.12(2) 127.5 1_655

loop_
_geom_torsion_atom_site_label_1
_geom_torsion_atom_site_label_2
_geom_torsion_atom_site_label_3
_geom_torsion_atom_site_label_4
_geom_torsion
_geom_torsion_site_symmetry_4
O1 C1 C2 N1 -9(3) .
O2 C1 C2 N1 169.1(19) .
O1 C1 C2 C3 114(2) .
O2 C1 C2 C3 -67(3) .
N1 C2 C3 C4 -164(2) .
C1 C2 C3 C4 74(3) .
C2 C3 C4 S1 169.4(16) .
O3 C6 C7 N2 -23(3) .
O4 C6 C7 N2 164.9(18) .
O3 C6 C7 C8 100(2) .
O4 C6 C7 C8 -73(2) .
N2 C7 C8 C9 -174.3(18) .
C6 C7 C8 C9 64(2) .
C7 C8 C9 S2 163.5(16) .
O5 C11 C12 N3 -36(3) .
O6 C11 C12 N3 153.7(18) .
O5 C11 C12 C13 87(2) .
O6 C11 C12 C13 -84(2) .
N3 C12 C13 C14 -165.6(19) .
C11 C12 C13 C14 72(3) .
C12 C13 C14 S3 -173.3(16) .
O8 C16 C17 N4 149(2) .
O7 C16 C17 N4 -30(3) .
O8 C16 C17 C18 -90(2) .
O7 C16 C17 C18 91(2) .
N4 C17 C18 C19 -166.7(19) .
C16 C17 C18 C19 71(2) .
C17 C18 C19 S4 -169.4(16) .
O2 C1 O1 Ag2 -1(3) .
C2 C1 O1 Ag2 176.9(16) .
O3 C6 O4 Ag1 15(3) .
C7 C6 O4 Ag1 -173.3(14) .
C3 C4 S1 C5 -58(2) .
C3 C4 S1 Ag1 48(2) .
C8 C9 S2 C10 -68(2) .
C8 C9 S2 Ag2 45.0(18) 1_455
C13 C14 S3 C15 -174.7(19) .
C13 C14 S3 Ag2 80.7(18) .
C18 C19 S4 C20 -55(2) .
C18 C19 S4 Ag1 54.9(19) .
